data_7226921
loop_
_publ_author_name
'B\;akowicz, J.'
'Turowska-Tyrk, I.'

_publ_section_title
;
 Structural transformations in crystals induced by radiation and pressure.
 Part 4. The complex influence of high pressure on the path and kinetics
 of the [2 + 2] photodimerization
;
_journal_issue 46
_journal_name_full CrystEngComm
_journal_page_first 8898
_journal_paper_doi 10.1039/C6CE01650B
_journal_volume 18
_journal_year 2016
_chemical_formula_sum 'C19 H18 O'
_chemical_formula_weight 262.33
_space_group_crystal_system orthorhombic
_space_group_IT_number 61
_space_group_name_Hall '-P 2ac 2ab'
_space_group_name_H-M_alt 'P b c a'
_symmetry_space_group_name_Hall '-P 2ac 2ab'
_symmetry_space_group_name_H-M 'P b c a'
_atom_sites_solution_hydrogens mixed
_atom_sites_solution_primary isomor
_audit_creation_method SHELXL-2014/7
_audit_update_record
;
2016-07-26 deposited with the CCDC.
2016-10-25 downloaded from the CCDC.
;
_cell_angle_alpha 90
_cell_angle_beta 90
_cell_angle_gamma 90
_cell_formula_units_Z 8
_cell_length_a 30.46(3)
_cell_length_b 10.2338(10)
_cell_length_c 8.3341(9)
_cell_measurement_pressure 1200000
_cell_measurement_reflns_used 1995
_cell_measurement_temperature 299(2)
_cell_measurement_theta_max 20.94
_cell_measurement_theta_min 3.21
_cell_volume 2598(3)
_computing_cell_refinement 'CrysAlisPro (Agilent Technologies, 2014)'
_computing_data_collection 'CrysAlisPro (Agilent Technologies, 2014)'
_computing_data_reduction 'CrysAlisPro (Agilent Technologies, 2014)'
_computing_molecular_graphics 'ORTEP-3 for Windows (Farrugia, 2012)'
_computing_publication_material 'SHELXL-2014/7 (Sheldrick, 2015)'
_computing_structure_refinement 'SHELXL-2014/7 (Sheldrick, 2015)'
_computing_structure_solution 'SHELXS-2013/1 (Sheldrick, 2008)'
_diffrn_ambient_pressure 1200000
_diffrn_ambient_temperature 299(2)
_diffrn_detector_area_resol_mean 15.9718
_diffrn_measured_fraction_theta_full 0.342
_diffrn_measured_fraction_theta_max 0.339
_diffrn_measurement_device_type 'KM4 with Eos CCD'
_diffrn_measurement_method '\f- and \w scans'
_diffrn_radiation_monochromator graphite
_diffrn_radiation_source 'fine-focus sealed tube'
_diffrn_radiation_type MoK\a
_diffrn_radiation_wavelength 0.71073
_diffrn_reflns_av_R_equivalents 0.1335
_diffrn_reflns_av_unetI/netI 0.0538
_diffrn_reflns_Laue_measured_fraction_full 0.342
_diffrn_reflns_Laue_measured_fraction_max 0.339
_diffrn_reflns_limit_h_max 10
_diffrn_reflns_limit_h_min -10
_diffrn_reflns_limit_k_max 12
_diffrn_reflns_limit_k_min -12
_diffrn_reflns_limit_l_max 10
_diffrn_reflns_limit_l_min -10
_diffrn_reflns_number 15316
_diffrn_reflns_point_group_measured_fraction_full 0.342
_diffrn_reflns_point_group_measured_fraction_max 0.339
_diffrn_reflns_theta_full 25.242
_diffrn_reflns_theta_max 25.983
_diffrn_reflns_theta_min 3.223
_exptl_absorpt_coefficient_mu 0.081
_exptl_absorpt_correction_T_max 1.00000
_exptl_absorpt_correction_T_min 0.76004
_exptl_absorpt_correction_type multi-scan
_exptl_absorpt_process_details
;
SCALE3 ABSPACK (Agilent Technologies, 2014).
;
_exptl_crystal_colour colourless
_exptl_crystal_density_diffrn 1.341
_exptl_crystal_description block
_exptl_crystal_F_000 1120
_exptl_crystal_size_max 0.24
_exptl_crystal_size_mid 0.14
_exptl_crystal_size_min 0.10
_refine_diff_density_max 0.251
_refine_diff_density_min -0.258
_refine_diff_density_rms 0.051
_refine_ls_extinction_method none
_refine_ls_goodness_of_fit_ref 1.075
_refine_ls_hydrogen_treatment constr
_refine_ls_matrix_type full
_refine_ls_number_parameters 62
_refine_ls_number_reflns 866
_refine_ls_number_restraints 4
_refine_ls_restrained_S_all 1.086
_refine_ls_R_factor_all 0.1820
_refine_ls_R_factor_gt 0.1028
_refine_ls_shift/su_max 0.000
_refine_ls_shift/su_mean 0.000
_refine_ls_structure_factor_coef Fsqd
_refine_ls_weighting_details 'w=1/[\s^2^(Fo^2^)+(0.1522P)^2^+5.8933P] where P=(Fo^2^+2Fc^2^)/3'
_refine_ls_weighting_scheme calc
_refine_ls_wR_factor_gt 0.2758
_refine_ls_wR_factor_ref 0.3321
_reflns_Friedel_coverage 0.000
_reflns_number_gt 436
_reflns_number_total 866
_reflns_threshold_expression 'I > 2\s(I)'
_cod_data_source_file c6ce01650b2.cif
_cod_data_source_block 100%P_1.2GPa
_cod_depositor_comments 'Adding full bibliography for 7226912--7226923.cif.'
_cod_database_code 7226921
_shelx_shelxl_version_number 2014/7
_shelx_space_group_comment
;
The symmetry employed for this shelxl refinement is uniquely defined
by the following loop, which should always be used as a source of
symmetry information in preference to the above space-group names.
They are only intended as comments.
;

loop_
_space_group_symop_operation_xyz
'x, y, z'
'-x+1/2, -y, z+1/2'
'-x, y+1/2, -z+1/2'
'x+1/2, -y+1/2, -z'
'-x, -y, -z'
'x-1/2, y, -z-1/2'
'x, -y-1/2, z-1/2'
'-x-1/2, y-1/2, z'

loop_
_atom_site_label
_atom_site_type_symbol
_atom_site_fract_x
_atom_site_fract_y
_atom_site_fract_z
_atom_site_U_iso_or_equiv
_atom_site_adp_type
_atom_site_occupancy
_atom_site_site_symmetry_order
_atom_site_calc_flag
_atom_site_refinement_flags_posn
_atom_site_refinement_flags_adp
O1D O 0.4522(5) 0.7453(5) 0.0250(7) 0.079(9) Uani 1 1 d . .
C1D C 0.4505(8) 0.6456(7) 0.1070(10) 0.043(2) Uiso 1 1 d . .
C2D C 0.4151(8) 0.6211(8) 0.2276(12) 0.055(3) Uiso 1 1 d . .
H2D H 0.4165 0.6906 0.3084 0.066 Uiso 1 1 calc R U
C3D C 0.4281(10) 0.4936(8) 0.3079(12) 0.052(3) Uiso 1 1 d . .
H3D1 H 0.4143 0.4194 0.2563 0.062 Uiso 1 1 calc R U
H3D2 H 0.4205 0.4938 0.4209 0.062 Uiso 1 1 calc R U
C4D C 0.4791(9) 0.4916(8) 0.2834(11) 0.045(3) Uiso 1 1 d . .
H4D1 H 0.4938 0.5517 0.3557 0.055 Uiso 1 1 calc R U
H4D2 H 0.4910 0.4045 0.2980 0.055 Uiso 1 1 calc R U
C5D C 0.4827(7) 0.5367(7) 0.1078(9) 0.037(2) Uiso 1 1 d . .
C6D C 0.3693(10) 0.6273(10) 0.1467(13) 0.071(3) Uiso 1 1 d . .
H6D1 H 0.3647 0.7147 0.1049 0.086 Uiso 1 1 calc R U
H6D2 H 0.3688 0.5672 0.0567 0.086 Uiso 1 1 calc R U
C7D C 0.3322(4) 0.5936(7) 0.2596(8) 0.063(3) Uiso 1 1 d G .
C8D C 0.3156(5) 0.4691(6) 0.2578(9) 0.069(3) Uiso 1 1 d G .
H8D H 0.3277 0.4088 0.1869 0.082 Uiso 1 1 d G U
C9D C 0.2824(5) 0.4312(6) 0.3551(11) 0.086(4) Uiso 1 1 d G .
H9D H 0.2723 0.3456 0.3520 0.103 Uiso 1 1 d G U
C10D C 0.2639(4) 0.5189(8) 0.4578(11) 0.105(5) Uiso 1 1 d G .
H10D H 0.2410 0.4931 0.5246 0.125 Uiso 1 1 d G U
C11D C 0.2792(5) 0.6461(7) 0.4633(10) 0.084(4) Uiso 1 1 d G .
H11D H 0.2665 0.7064 0.5327 0.101 Uiso 1 1 d G U
C12D C 0.3136(5) 0.6817(5) 0.3645(9) 0.074(3) Uiso 1 1 d G .
H12D H 0.3244 0.7666 0.3686 0.089 Uiso 1 1 d G U
C13D C 0.5249(7) 0.5745(7) 0.0218(10) 0.041(2) Uiso 1 1 d . .
H13D H 0.5195 0.6583 -0.0315 0.049 Uiso 1 1 calc R U
C14D C 0.5690(4) 0.5854(6) 0.1062(8) 0.046(2) Uiso 1 1 d G .
C15D C 0.5841(4) 0.5005(5) 0.2237(7) 0.053(3) Uiso 1 1 d G .
H15D H 0.5654 0.4359 0.2631 0.063 Uiso 1 1 d G U
C16D C 0.6266(4) 0.5107(5) 0.2828(7) 0.061(3) Uiso 1 1 d G .
H16D H 0.6364 0.4530 0.3610 0.073 Uiso 1 1 d G U
C17D C 0.6540(4) 0.6061(7) 0.2255(9) 0.078(4) Uiso 1 1 d G .
H17D H 0.6824 0.6144 0.2663 0.094 Uiso 1 1 d G U
C18D C 0.6397(4) 0.6892(5) 0.1084(8) 0.068(3) Uiso 1 1 d G .
H18D H 0.6583 0.7538 0.0694 0.082 Uiso 1 1 d G U
C19D C 0.5979(4) 0.6773(5) 0.0485(7) 0.057(3) Uiso 1 1 d G .
H19D H 0.5888 0.7327 -0.0332 0.069 Uiso 1 1 d G U

loop_
_atom_site_aniso_label
_atom_site_aniso_U_11
_atom_site_aniso_U_22
_atom_site_aniso_U_33
_atom_site_aniso_U_23
_atom_site_aniso_U_13
_atom_site_aniso_U_12
O1D 0.14(3) 0.048(3) 0.052(3) 0.005(3) -0.003(6) 0.006(6)

loop_
_atom_type_symbol
_atom_type_description
_atom_type_scat_dispersion_real
_atom_type_scat_dispersion_imag
_atom_type_scat_source
C C 0.0033 0.0016 'International Tables Vol C Tables 4.2.6.8 and 6.1.1.4'
H H 0.0000 0.0000 'International Tables Vol C Tables 4.2.6.8 and 6.1.1.4'
O O 0.0106 0.0060 'International Tables Vol C Tables 4.2.6.8 and 6.1.1.4'

loop_
_geom_angle_atom_site_label_1
_geom_angle_atom_site_label_2
_geom_angle_atom_site_label_3
_geom_angle
_geom_angle_site_symmetry_1
_geom_angle_site_symmetry_3
O1D C1D C5D 126.8(16) . .
O1D C1D C2D 122.9(15) . .
C5D C1D C2D 110.3(9) . .
C1D C2D C3D 104.6(18) . .
C1D C2D C6D 110.5(10) . .
C3D C2D C6D 117.5(16) . .
C1D C2D H2D 108.0 . .
C3D C2D H2D 108.0 . .
C6D C2D H2D 108.0 . .
C2D C3D C4D 102.2(16) . .
C2D C3D H3D1 111.3 . .
C4D C3D H3D1 111.3 . .
C2D C3D H3D2 111.3 . .
C4D C3D H3D2 111.3 . .
H3D1 C3D H3D2 109.2 . .
C5D C4D C3D 101.0(16) . .
C5D C4D H4D1 111.6 . .
C3D C4D H4D1 111.6 . .
C5D C4D H4D2 111.6 . .
C3D C4D H4D2 111.6 . .
H4D1 C4D H4D2 109.4 . .
C1D C5D C13D 111.3(9) . .
C1D C5D C4D 100.5(11) . .
C13D C5D C4D 125.8(17) . .
C1D C5D C13D 116.1(13) . 5_665
C13D C5D C13D 89.1(10) . 5_665
C4D C5D C13D 115.0(8) . 5_665
C7D C6D C2D 113.1(10) . .
C7D C6D H6D1 109.0 . .
C2D C6D H6D1 109.0 . .
C7D C6D H6D2 109.0 . .
C2D C6D H6D2 109.0 . .
H6D1 C6D H6D2 107.8 . .
C8D C7D C12D 117.6 . .
C8D C7D C6D 118.8(6) . .
C12D C7D C6D 123.6(6) . .
C9D C8D C7D 122.4 . .
C9D C8D H8D 119.0 . .
C7D C8D H8D 118.6 . .
C8D C9D C10D 119.8 . .
C8D C9D H9D 120.2 . .
C10D C9D H9D 120.1 . .
C9D C10D C11D 120.2 . .
C9D C10D H10D 120.0 . .
C11D C10D H10D 119.9 . .
C12D C11D C10D 118.9 . .
C12D C11D H11D 120.8 . .
C10D C11D H11D 120.3 . .
C7D C12D C11D 121.2 . .
C7D C12D H12D 119.3 . .
C11D C12D H12D 119.5 . .
C14D C13D C5D 123.2(8) . .
C14D C13D C5D 119.7(12) . 5_665
C5D C13D C5D 90.9(10) . 5_665
C14D C13D H13D 107.1 . .
C5D C13D H13D 107.1 . .
C5D C13D H13D 107.1 5_665 .
C19D C14D C15D 117.6 . .
C19D C14D C13D 117.0(6) . .
C15D C14D C13D 124.9(6) . .
C14D C15D C16D 120.8 . .
C14D C15D H15D 119.4 . .
C16D C15D H15D 119.8 . .
C17D C16D C15D 119.9 . .
C17D C16D H16D 120.0 . .
C15D C16D H16D 120.1 . .
C18D C17D C16D 119.8 . .
C18D C17D H17D 120.0 . .
C16D C17D H17D 120.2 . .
C17D C18D C19D 120.1 . .
C17D C18D H18D 119.8 . .
C19D C18D H18D 120.1 . .
C18D C19D C14D 121.8 . .
C18D C19D H19D 119.2 . .
C14D C19D H19D 118.9 . .

loop_
_geom_bond_atom_site_label_1
_geom_bond_atom_site_label_2
_geom_bond_distance
_geom_bond_site_symmetry_2
O1D C1D 1.228(9) .
C1D C5D 1.48(2) .
C1D C2D 1.50(3) .
C2D C3D 1.519(15) .
C2D C6D 1.55(4) .
C2D H2D 0.9800 .
C3D C4D 1.57(3) .
C3D H3D1 0.9700 .
C3D H3D2 0.9700 .
C4D C5D 1.539(12) .
C4D H4D1 0.9700 .
C4D H4D2 0.9700 .
C5D C13D 1.52(3) .
C5D C13D 1.586(11) 5_665
C6D C7D 1.51(3) .
C6D H6D1 0.9700 .
C6D H6D2 0.9700 .
C7D C8D 1.3708 .
C7D C12D 1.3778 .
C8D C9D 1.3531 .
C8D H8D 0.9301 .
C9D C10D 1.3620 .
C9D H9D 0.9296 .
C10D C11D 1.3834 .
C10D H10D 0.9321 .
C11D C12D 1.3817 .
C11D H11D 0.9301 .
C12D H12D 0.9290 .
C13D C14D 1.52(2) .
C13D C5D 1.586(11) 5_665
C13D H13D 0.9800 .
C14D C19D 1.3744 .
C14D C15D 1.3878 .
C15D C16D 1.3888 .
C15D H15D 0.9311 .
C16D C17D 1.3713 .
C16D H16D 0.9291 .
C17D C18D 1.3662 .
C17D H17D 0.9333 .
C18D C19D 1.3718 .
C18D H18D 0.9295 .
C19D H19D 0.9290 .
